data_1559186
loop_
_publ_author_name
'Zhang, Sijing'
'Yang, Zhenghui'
'LI, Minghao'
'Zhang, Qiong'
'Tian, Xiaohe'
'Li, Dandan'
'Li, Shengli'
'Wu, Jieying'
'Tian, Yupeng'

_publ_section_title
;
 A multi-photon fluorescent probe based on quinoline groups for highly
 selective and sensitive detection of lipid droplets
;
_journal_name_full 'The Analyst'
_journal_paper_doi 10.1039/D0AN01847C
_journal_year 2020
_chemical_formula_moiety 'C17 H12 F N O'
_chemical_formula_sum 'C17 H12 F N O'
_chemical_formula_weight 265.28
_space_group_crystal_system monoclinic
_space_group_IT_number 14
_space_group_name_Hall '-P 2ybc'
_space_group_name_H-M_alt 'P 1 21/c 1'
_atom_sites_solution_hydrogens geom
_atom_sites_solution_primary dual
_audit_creation_date 2018-10-09
_audit_creation_method
;
Olex2 1.2
(compiled 2018.05.29 svn.r3508 for OlexSys, GUI svn.r5506)
;
_audit_update_record
;
2020-06-12 deposited with the CCDC.	2020-09-23 downloaded from the CCDC.
;
_cell_angle_alpha 90
_cell_angle_beta 101.182(2)
_cell_angle_gamma 90
_cell_formula_units_Z 4
_cell_length_a 6.7867(11)
_cell_length_b 14.848(2)
_cell_length_c 13.118(2)
_cell_measurement_reflns_used 2144
_cell_measurement_temperature 296(2)
_cell_measurement_theta_max 24.008
_cell_measurement_theta_min 2.744
_cell_volume 1296.8(3)
_computing_cell_refinement 'SAINT v7.68A (Bruker, 2009)'
_computing_data_reduction 'SAINT v7.68A (Bruker, 2009)'
_computing_molecular_graphics 'Olex2 (Dolomanov et al., 2009)'
_computing_publication_material 'Olex2 (Dolomanov et al., 2009)'
_computing_structure_refinement 'XL (Sheldrick, 2008)'
_computing_structure_solution 'ShelXT (Sheldrick, 2015)'
_diffrn_ambient_temperature 296.15
_diffrn_measured_fraction_theta_full 0.999
_diffrn_measured_fraction_theta_max 0.924
_diffrn_measurement_device_type 'Bruker P4'
_diffrn_measurement_method '\w scans'
_diffrn_radiation_monochromator graphite
_diffrn_radiation_type MoK\a
_diffrn_radiation_wavelength 0.71073
_diffrn_reflns_av_R_equivalents 0.0234
_diffrn_reflns_av_unetI/netI 0.0241
_diffrn_reflns_Laue_measured_fraction_full 0.999
_diffrn_reflns_Laue_measured_fraction_max 0.924
_diffrn_reflns_limit_h_max 8
_diffrn_reflns_limit_h_min -8
_diffrn_reflns_limit_k_max 18
_diffrn_reflns_limit_k_min -18
_diffrn_reflns_limit_l_max 16
_diffrn_reflns_limit_l_min -16
_diffrn_reflns_number 10018
_diffrn_reflns_point_group_measured_fraction_full 0.999
_diffrn_reflns_point_group_measured_fraction_max 0.924
_diffrn_reflns_theta_full 25.242
_diffrn_reflns_theta_max 27.362
_diffrn_reflns_theta_min 2.094
_exptl_absorpt_coefficient_mu 0.095
_exptl_absorpt_correction_T_max 0.7456
_exptl_absorpt_correction_T_min 0.6779
_exptl_absorpt_correction_type none
_exptl_absorpt_process_details
;
SADABS-2008/1 (Bruker,2008) was used for absorption correction.
wR2(int) was 0.0755 before and 0.0429 after correction.
The Ratio of minimum to maximum transmission is 0.9092.
The \l/2 correction factor is 0.0015.
;
_exptl_crystal_density_diffrn 1.359
_exptl_crystal_F_000 552
_refine_diff_density_max 0.109
_refine_diff_density_min -0.132
_refine_diff_density_rms 0.031
_refine_ls_extinction_method none
_refine_ls_goodness_of_fit_ref 1.017
_refine_ls_hydrogen_treatment constr
_refine_ls_matrix_type full
_refine_ls_number_parameters 182
_refine_ls_number_reflns 2712
_refine_ls_number_restraints 0
_refine_ls_restrained_S_all 1.017
_refine_ls_R_factor_all 0.0684
_refine_ls_R_factor_gt 0.0389
_refine_ls_shift/su_max 0.001
_refine_ls_shift/su_mean 0.000
_refine_ls_structure_factor_coef Fsqd
_refine_ls_weighting_details 'w=1/[\s^2^(Fo^2^)+(0.0467P)^2^+0.1057P] where P=(Fo^2^+2Fc^2^)/3'
_refine_ls_weighting_scheme calc
_refine_ls_wR_factor_gt 0.0920
_refine_ls_wR_factor_ref 0.1067
_reflns_Friedel_coverage 0.000
_reflns_number_gt 1743
_reflns_number_total 2712
_reflns_threshold_expression 'I > 2\s(I)'
_cod_data_source_file d0an01847c2.cif
_cod_data_source_block a
_cod_original_cell_volume 1296.8(4)
_cod_database_code 1559186
_shelx_shelxl_version_number 2014/7
_shelx_space_group_comment
;
The symmetry employed for this shelxl refinement is uniquely defined
by the following loop, which should always be used as a source of
symmetry information in preference to the above space-group names.
They are only intended as comments.
;
_olex2_refinement_description
;
1. Fixed Uiso
 At 1.2 times of:
  All C(H) groups
 At 1.5 times of:
  All O(H) groups
2.a Aromatic/amide H refined with riding coordinates:
 C8(H8), C11(H11), C7(H7), C13(H13), C3(H3), C5(H5), C17(H17), C14(H14),
 C4(H4), C16(H16), C10(H10)
2.b Idealised tetrahedral OH refined as rotating group:
 O1(H1)
;
_olex2_submission_special_instructions 'No special instructions were received'

loop_
_space_group_symop_operation_xyz
'x, y, z'
'-x, y+1/2, -z+1/2'
'-x, -y, -z'
'x, -y-1/2, z-1/2'

loop_
_atom_site_label
_atom_site_type_symbol
_atom_site_fract_x
_atom_site_fract_y
_atom_site_fract_z
_atom_site_U_iso_or_equiv
_atom_site_adp_type
_atom_site_occupancy
_atom_site_site_symmetry_order
_atom_site_calc_flag
_atom_site_refinement_flags_posn
_atom_site_refinement_flags_adp
_atom_site_refinement_flags_occupancy
_atom_site_disorder_assembly
_atom_site_disorder_group
F1 F 0.22024(17) 0.41559(7) 1.11157(8) 0.0950(4) Uani 1 1 d . . . . .
O1 O 0.63960(16) 0.45523(9) 0.36476(8) 0.0742(4) Uani 1 1 d . . . . .
H1 H 0.5864 0.4549 0.4158 0.111 Uiso 1 1 calc GR . . . .
N1 N 0.76358(17) 0.39283(7) 0.55985(9) 0.0475(3) Uani 1 1 d . . . . .
C8 C 1.0101(2) 0.31773(9) 0.68670(11) 0.0540(4) Uani 1 1 d . . . . .
H8 H 1.0456 0.2937 0.7532 0.065 Uiso 1 1 calc R . . . .
C11 C 0.7114(2) 0.34714(9) 0.82573(11) 0.0533(4) Uani 1 1 d . . . . .
H11 H 0.8262 0.3133 0.8502 0.064 Uiso 1 1 calc R . . . .
C7 C 1.1386(2) 0.31124(10) 0.62016(11) 0.0564(4) Uani 1 1 d . . . . .
H7 H 1.2628 0.2837 0.6415 0.068 Uiso 1 1 calc R . . . .
C13 C 0.3949(2) 0.40679(10) 0.87025(12) 0.0576(4) Uani 1 1 d . . . . .
H13 H 0.3519 0.4243 0.8015 0.069 Uiso 1 1 calc R . . . .
C3 C 0.9506(2) 0.41666(10) 0.32030(11) 0.0582(4) Uani 1 1 d . . . . .
H3 H 0.9068 0.4395 0.2537 0.070 Uiso 1 1 calc R . . . .
C5 C 1.2100(2) 0.34428(10) 0.44415(12) 0.0586(4) Uani 1 1 d . . . . .
H5 H 1.3377 0.3191 0.4608 0.070 Uiso 1 1 calc R . . . .
C17 C 0.6397(2) 0.33984(10) 1.00329(11) 0.0592(4) Uani 1 1 d . . . . .
H17 H 0.7627 0.3112 1.0245 0.071 Uiso 1 1 calc R . . . .
C14 C 0.2737(2) 0.42342(10) 0.94098(12) 0.0633(4) Uani 1 1 d . . . . .
H14 H 0.1495 0.4512 0.9206 0.076 Uiso 1 1 calc R . . . .
C4 C 1.1430(2) 0.37955(11) 0.34799(12) 0.0610(4) Uani 1 1 d . . . . .
H4 H 1.2268 0.3790 0.2997 0.073 Uiso 1 1 calc R . . . .
C15 C 0.3406(3) 0.39808(10) 1.04193(13) 0.0640(4) Uani 1 1 d . . . . .
C16 C 0.5211(3) 0.35683(11) 1.07511(12) 0.0672(5) Uani 1 1 d . . . . .
H16 H 0.5629 0.3406 1.1444 0.081 Uiso 1 1 calc R . . . .
C1 C 0.8928(2) 0.38521(8) 0.49253(10) 0.0439(3) Uani 1 1 d . . . . .
C6 C 1.0851(2) 0.34611(9) 0.51854(11) 0.0489(3) Uani 1 1 d . . . . .
C9 C 0.8217(2) 0.36084(9) 0.65579(10) 0.0462(3) Uani 1 1 d . . . . .
C12 C 0.5794(2) 0.36458(9) 0.89912(10) 0.0505(4) Uani 1 1 d . . . . .
C2 C 0.8276(2) 0.41940(9) 0.39067(11) 0.0516(4) Uani 1 1 d . . . . .
C10 C 0.6848(2) 0.37456(9) 0.72748(11) 0.0520(4) Uani 1 1 d . . . . .
H10 H 0.5667 0.4057 0.7018 0.062 Uiso 1 1 calc R . . . .

loop_
_atom_site_aniso_label
_atom_site_aniso_U_11
_atom_site_aniso_U_22
_atom_site_aniso_U_33
_atom_site_aniso_U_23
_atom_site_aniso_U_13
_atom_site_aniso_U_12
F1 0.1219(9) 0.1055(8) 0.0729(7) -0.0021(6) 0.0570(6) -0.0063(7)
O1 0.0630(7) 0.1045(9) 0.0553(7) 0.0229(6) 0.0123(5) 0.0225(6)
N1 0.0496(7) 0.0478(7) 0.0446(7) 0.0024(5) 0.0082(5) 0.0026(5)
C8 0.0595(9) 0.0570(9) 0.0440(8) 0.0056(6) 0.0059(7) 0.0085(7)
C11 0.0581(9) 0.0525(8) 0.0488(8) 0.0031(7) 0.0091(7) 0.0035(7)
C7 0.0513(9) 0.0620(9) 0.0539(9) 0.0026(7) 0.0056(7) 0.0109(7)
C13 0.0649(10) 0.0633(9) 0.0456(8) 0.0025(7) 0.0136(7) 0.0001(8)
C3 0.0656(10) 0.0636(9) 0.0453(8) 0.0048(7) 0.0106(8) -0.0024(8)
C5 0.0515(9) 0.0654(10) 0.0607(10) -0.0033(8) 0.0149(8) 0.0039(7)
C17 0.0711(10) 0.0566(9) 0.0490(9) 0.0074(7) 0.0096(8) -0.0056(8)
C14 0.0682(11) 0.0667(10) 0.0591(10) 0.0023(8) 0.0222(8) -0.0014(8)
C4 0.0642(10) 0.0675(10) 0.0557(10) -0.0041(8) 0.0224(8) -0.0053(8)
C15 0.0850(13) 0.0613(10) 0.0535(10) -0.0051(8) 0.0328(9) -0.0144(9)
C16 0.0917(13) 0.0680(10) 0.0422(9) 0.0067(7) 0.0133(9) -0.0144(9)
C1 0.0466(8) 0.0413(7) 0.0432(8) -0.0015(6) 0.0075(6) -0.0026(6)
C6 0.0493(8) 0.0478(8) 0.0491(8) -0.0038(6) 0.0082(7) -0.0008(6)
C9 0.0516(8) 0.0424(7) 0.0433(8) 0.0012(6) 0.0060(6) 0.0002(6)
C12 0.0612(10) 0.0456(8) 0.0448(8) 0.0003(6) 0.0106(7) -0.0061(7)
C2 0.0515(9) 0.0537(9) 0.0482(8) 0.0033(6) 0.0065(7) 0.0024(7)
C10 0.0536(9) 0.0532(8) 0.0498(9) 0.0033(7) 0.0115(7) 0.0049(7)

loop_
_atom_type_symbol
_atom_type_description
_atom_type_scat_dispersion_real
_atom_type_scat_dispersion_imag
_atom_type_scat_source
C C 0.0033 0.0016 'International Tables Vol C Tables 4.2.6.8 and 6.1.1.4'
H H 0.0000 0.0000 'International Tables Vol C Tables 4.2.6.8 and 6.1.1.4'
F F 0.0171 0.0103 'International Tables Vol C Tables 4.2.6.8 and 6.1.1.4'
N N 0.0061 0.0033 'International Tables Vol C Tables 4.2.6.8 and 6.1.1.4'
O O 0.0106 0.0060 'International Tables Vol C Tables 4.2.6.8 and 6.1.1.4'

loop_
_geom_angle_atom_site_label_1
_geom_angle_atom_site_label_2
_geom_angle_atom_site_label_3
_geom_angle
_geom_angle_site_symmetry_1
_geom_angle_site_symmetry_3
_geom_angle_publ_flag
C9 N1 C1 118.19(12) . . ?
C7 C8 C9 120.45(13) . . ?
C10 C11 C12 126.82(14) . . ?
C8 C7 C6 120.28(13) . . ?
C14 C13 C12 121.56(14) . . ?
C2 C3 C4 120.04(14) . . ?
C4 C5 C6 119.74(14) . . ?
C16 C17 C12 121.48(15) . . ?
C15 C14 C13 118.31(16) . . ?
C5 C4 C3 121.33(14) . . ?
F1 C15 C14 117.85(17) . . ?
C16 C15 F1 119.33(15) . . ?
C16 C15 C14 122.82(15) . . ?
C15 C16 C17 118.20(14) . . ?
N1 C1 C6 123.98(12) . . ?
N1 C1 C2 117.24(12) . . ?
C6 C1 C2 118.78(12) . . ?
C7 C6 C5 124.57(14) . . ?
C1 C6 C7 115.90(13) . . ?
C1 C6 C5 119.53(13) . . ?
N1 C9 C8 121.14(13) . . ?
N1 C9 C10 116.79(12) . . ?
C8 C9 C10 122.05(12) . . ?
C13 C12 C11 122.52(13) . . ?
C13 C12 C17 117.63(14) . . ?
C17 C12 C11 119.84(14) . . ?
O1 C2 C1 118.75(12) . . ?
C3 C2 O1 120.70(13) . . ?
C3 C2 C1 120.55(14) . . ?
C11 C10 C9 126.74(14) . . ?

loop_
_geom_bond_atom_site_label_1
_geom_bond_atom_site_label_2
_geom_bond_distance
_geom_bond_site_symmetry_2
_geom_bond_publ_flag
F1 C15 1.3634(17) . ?
O1 C2 1.3629(16) . ?
N1 C1 1.3646(16) . ?
N1 C9 1.3313(16) . ?
C8 C7 1.3516(18) . ?
C8 C9 1.4169(19) . ?
C11 C12 1.4598(19) . ?
C11 C10 1.3301(19) . ?
C7 C6 1.4104(19) . ?
C13 C14 1.376(2) . ?
C13 C12 1.386(2) . ?
C3 C4 1.399(2) . ?
C3 C2 1.3602(19) . ?
C5 C4 1.360(2) . ?
C5 C6 1.4117(19) . ?
C17 C16 1.376(2) . ?
C17 C12 1.3973(19) . ?
C14 C15 1.367(2) . ?
C15 C16 1.363(2) . ?
C1 C6 1.4085(19) . ?
C1 C2 1.4176(19) . ?
C9 C10 1.4587(18) . ?
